data_4115918
loop_
_publ_author_name
'Sudha Kumaraswamy'
'C. Muthiah'
'K. C. Kumara Swamy'

_publ_section_title
;
 Characterization of Stereoisomers of Spirophosphoranes Bearing an
 Eight-Membered Ring: Implications on Apicophilicity in Trigonal
 Bipyramidal Phosphorus
;
_journal_name_full 'Journal of the American Chemical Society'
_journal_page_first 964
_journal_page_last 965
_journal_paper_doi 10.1021/ja992304v
_journal_volume 122
_journal_year 2000
_chemical_formula_sum 'C33 H39 Cl4 N2 O4 P'
_chemical_formula_weight 700.43
_chemical_name_systematic
; 
 ? 
;
_space_group_IT_number 2
_symmetry_cell_setting triclinic
_symmetry_space_group_name_Hall '-P 1'
_symmetry_space_group_name_H-M 'P -1'
_atom_sites_solution_hydrogens geom
_atom_sites_solution_primary direct
_atom_sites_solution_secondary difmap
_audit_creation_method SHELXL-97
_cell_angle_alpha 67.93(5)
_cell_angle_beta 87.42(4)
_cell_angle_gamma 84.94(6)
_cell_formula_units_Z 2
_cell_length_a 11.507(7)
_cell_length_b 12.917(2)
_cell_length_c 13.209(5)
_cell_measurement_temperature 293(2)
_cell_volume 1812.2(15)
_computing_structure_refinement 'SHELXL-97 (Sheldrick, 1997)'
_computing_structure_solution 'SHELXS-97 (Sheldrick, 1990)'
_diffrn_ambient_temperature 293(2)
_diffrn_measured_fraction_theta_full 0.997
_diffrn_measured_fraction_theta_max 0.997
_diffrn_radiation_monochromator graphite
_diffrn_radiation_source 'fine-focus sealed tube'
_diffrn_radiation_type MoK\a
_diffrn_radiation_wavelength 0.71073
_diffrn_reflns_av_R_equivalents 0.0000
_diffrn_reflns_av_sigmaI/netI 0.0249
_diffrn_reflns_limit_h_max 12
_diffrn_reflns_limit_h_min 0
_diffrn_reflns_limit_k_max 13
_diffrn_reflns_limit_k_min -13
_diffrn_reflns_limit_l_max 14
_diffrn_reflns_limit_l_min -14
_diffrn_reflns_number 4707
_diffrn_reflns_theta_full 22.44
_diffrn_reflns_theta_max 22.44
_diffrn_reflns_theta_min 1.66
_exptl_absorpt_coefficient_mu 0.408
_exptl_crystal_density_diffrn 1.283
_exptl_crystal_F_000 732
_exptl_crystal_size_max 0.4
_exptl_crystal_size_mid 0.3
_exptl_crystal_size_min 0.3
_refine_diff_density_max 0.296
_refine_diff_density_min -0.247
_refine_diff_density_rms 0.046
_refine_ls_extinction_coef 0.0017(9)
_refine_ls_extinction_expression Fc^*^=kFc[1+0.001xFc^2^\l^3^/sin(2\q)]^-1/4^
_refine_ls_extinction_method SHELXL
_refine_ls_goodness_of_fit_ref 1.108
_refine_ls_hydrogen_treatment mixed
_refine_ls_matrix_type full
_refine_ls_number_parameters 417
_refine_ls_number_reflns 4707
_refine_ls_number_restraints 0
_refine_ls_restrained_S_all 1.108
_refine_ls_R_factor_all 0.0621
_refine_ls_R_factor_gt 0.0414
_refine_ls_shift/su_max 0.002
_refine_ls_shift/su_mean 0.000
_refine_ls_structure_factor_coef Fsqd
_refine_ls_weighting_details 'w=1/[\s^2^(Fo^2^)+(0.0770P)^2^+0.6079P] where P=(Fo^2^+2Fc^2^)/3'
_refine_ls_weighting_scheme calc
_refine_ls_wR_factor_gt 0.1222
_refine_ls_wR_factor_ref 0.1426
_reflns_number_gt 3282
_reflns_number_total 4707
_reflns_threshold_expression >2sigma(I)
_cod_data_source_file ja992304v_3.cif
_cod_data_source_block compound6(Kumara_Swamy)
_cod_depositor_comments
;
The following automatic conversions were performed:

'_refine_ls_weighting_scheme' value 'calc
w=1/[\s^2^(Fo^2^)+(0.0770P)^2^+0.6079P] where P=(Fo^2^+2Fc^2^)/3' was
changed to 'calc'. New tag '_refine_ls_weighting_details' was
created. The value of the new tag was set to
'w=1/[\s^2^(Fo^2^)+(0.0770P)^2^+0.6079P] where P=(Fo^2^+2Fc^2^)/3'.

Automatic conversion script
Id: cif_fix_values 3143 2015-03-26 13:38:13Z robertas 
;
_cod_original_cell_volume 1812.4(13)
_cod_database_code 4115918

loop_
_symmetry_equiv_pos_as_xyz
'x, y, z'
'-x, -y, -z'

loop_
_atom_site_label
_atom_site_type_symbol
_atom_site_fract_x
_atom_site_fract_y
_atom_site_fract_z
_atom_site_U_iso_or_equiv
_atom_site_adp_type
_atom_site_occupancy
_atom_site_calc_flag
_atom_site_refinement_flags
P P 0.35201(8) 0.18154(8) 0.20239(8) 0.0560(3) Uani 1 d .
Cl1 Cl 0.17997(9) -0.14995(8) 0.24576(9) 0.0752(3) Uani 1 d .
Cl3 Cl -0.17212(9) 0.15699(10) 0.04377(10) 0.0848(4) Uani 1 d .
Cl2 Cl -0.07624(10) -0.09210(9) 0.15168(10) 0.0818(4) Uani 1 d .
Cl4 Cl -0.01300(8) 0.35007(8) 0.03236(9) 0.0765(4) Uani 1 d .
O1 O 0.32793(19) 0.2351(2) 0.29342(19) 0.0573(6) Uani 1 d .
O2 O 0.42382(18) 0.25263(19) 0.09622(19) 0.0552(6) Uani 1 d .
O3 O 0.29631(19) 0.06276(19) 0.2166(2) 0.0598(6) Uani 1 d .
O4 O 0.22146(18) 0.25151(18) 0.13701(19) 0.0540(6) Uani 1 d .
N1 N 0.4725(3) 0.1044(3) 0.2641(3) 0.0774(10) Uani 1 d .
C1 C 0.2456(3) 0.3242(3) 0.2903(3) 0.0537(9) Uani 1 d .
C2 C 0.1543(3) 0.3049(3) 0.3662(3) 0.0589(9) Uani 1 d .
C3 C 0.0773(3) 0.3979(3) 0.3563(3) 0.0656(10) Uani 1 d .
H3 H 0.0144 0.3881 0.4049 0.079 Uiso 1 calc R
C4 C 0.0891(3) 0.5030(3) 0.2789(4) 0.0675(11) Uani 1 d .
C5 C 0.1858(3) 0.5186(3) 0.2105(3) 0.0633(10) Uani 1 d .
H5 H 0.1974 0.5902 0.1605 0.076 Uiso 1 calc R
C6 C 0.2661(3) 0.4304(3) 0.2143(3) 0.0545(9) Uani 1 d .
C7 C 0.3718(3) 0.4514(3) 0.1392(3) 0.0580(9) Uani 1 d .
H7A H 0.3963 0.5249 0.1280 0.070 Uiso 1 calc R
H7B H 0.4348 0.3966 0.1753 0.070 Uiso 1 calc R
C8 C 0.3537(3) 0.4458(3) 0.0294(3) 0.0528(9) Uani 1 d .
C9 C 0.3062(3) 0.5396(3) -0.0558(3) 0.0649(10) Uani 1 d .
H9 H 0.2870 0.6057 -0.0440 0.078 Uiso 1 calc R
C10 C 0.2870(3) 0.5367(4) -0.1577(3) 0.0714(11) Uani 1 d .
C11 C 0.3253(4) 0.4395(4) -0.1742(3) 0.0729(11) Uani 1 d .
H11 H 0.3174 0.4387 -0.2437 0.087 Uiso 1 calc R
C12 C 0.3746(3) 0.3431(3) -0.0943(3) 0.0626(10) Uani 1 d .
C13 C 0.3814(3) 0.3494(3) 0.0082(3) 0.0554(9) Uani 1 d .
C14 C 0.1389(4) 0.1924(4) 0.4606(3) 0.0708(11) Uani 1 d .
C15 C 0.1274(5) 0.0977(4) 0.4205(4) 0.0973(16) Uani 1 d .
H15A H 0.0651 0.1182 0.3690 0.146 Uiso 1 calc R
H15B H 0.1106 0.0309 0.4814 0.146 Uiso 1 calc R
H15C H 0.1991 0.0841 0.3859 0.146 Uiso 1 calc R
C16 C 0.0297(4) 0.1950(4) 0.5295(4) 0.0994(16) Uani 1 d .
H16A H 0.0358 0.2480 0.5637 0.149 Uiso 1 calc R
H16B H 0.0220 0.1220 0.5847 0.149 Uiso 1 calc R
H16C H -0.0376 0.2168 0.4836 0.149 Uiso 1 calc R
C17 C 0.2454(5) 0.1648(5) 0.5357(4) 0.118(2) Uani 1 d .
H17A H 0.3153 0.1600 0.4946 0.177 Uiso 1 calc R
H17B H 0.2377 0.0944 0.5951 0.177 Uiso 1 calc R
H17C H 0.2495 0.2227 0.5641 0.177 Uiso 1 calc R
C18 C 0.0004(4) 0.5984(4) 0.2709(5) 0.1015(16) Uani 1 d .
H18A H 0.0355 0.6682 0.2365 0.152 Uiso 1 calc R
H18B H -0.0266 0.5914 0.3429 0.152 Uiso 1 calc R
H18C H -0.0643 0.5966 0.2284 0.152 Uiso 1 calc R
C19 C 0.2270(4) 0.6352(4) -0.2459(4) 0.0952(15) Uani 1 d .
H19A H 0.2752 0.6569 -0.3106 0.143 Uiso 1 calc R
H19B H 0.2140 0.6967 -0.2216 0.143 Uiso 1 calc R
H19C H 0.1536 0.6151 -0.2617 0.143 Uiso 1 calc R
C20 C 0.4211(4) 0.2400(4) -0.1213(3) 0.0750(12) Uani 1 d .
C21 C 0.3602(4) 0.1359(4) -0.0537(4) 0.0920(14) Uani 1 d .
H21A H 0.3790 0.0787 -0.0831 0.138 Uiso 1 calc R
H21B H 0.2774 0.1537 -0.0559 0.138 Uiso 1 calc R
H21C H 0.3859 0.1094 0.0205 0.138 Uiso 1 calc R
C22 C 0.5508(4) 0.2171(5) -0.0980(5) 0.1094(19) Uani 1 d .
H22A H 0.5634 0.2033 -0.0226 0.164 Uiso 1 calc R
H22B H 0.5910 0.2809 -0.1433 0.164 Uiso 1 calc R
H22C H 0.5801 0.1526 -0.1135 0.164 Uiso 1 calc R
C23 C 0.4006(7) 0.2606(5) -0.2410(4) 0.136(2) Uani 1 d .
H23A H 0.4303 0.3305 -0.2867 0.203 Uiso 1 calc R
H23B H 0.3185 0.2635 -0.2529 0.203 Uiso 1 calc R
H23C H 0.4401 0.2009 -0.2587 0.203 Uiso 1 calc R
C24 C 0.1858(3) 0.0718(3) 0.1790(3) 0.0512(9) Uani 1 d .
C25 C 0.1218(3) -0.0147(3) 0.1866(3) 0.0533(9) Uani 1 d .
C26 C 0.0086(3) 0.0132(3) 0.1446(3) 0.0567(9) Uani 1 d .
C27 C -0.0337(3) 0.1245(3) 0.0975(3) 0.0548(9) Uani 1 d .
C28 C 0.0343(3) 0.2110(3) 0.0908(3) 0.0523(9) Uani 1 d .
C29 C 0.1438(3) 0.1822(3) 0.1338(3) 0.0473(8) Uani 1 d .
N2 N 0.493(4) -0.406(3) 0.5358(18) 0.37(2) Uani 1 d .
C30 C 0.5698(5) 0.1630(5) 0.2756(6) 0.146(3) Uani 1 d .
H30A H 0.6400 0.1144 0.2871 0.219 Uiso 1 calc R
H30B H 0.5556 0.1853 0.3370 0.219 Uiso 1 calc R
H30C H 0.5780 0.2282 0.2105 0.219 Uiso 1 calc R
C31A C 0.4629(6) -0.0009(6) 0.3572(6) 0.092(2) Uani 0.67 d P
C31B C 0.5277(13) 0.0203(14) 0.2475(17) 0.107(6) Uani 0.33 d P
C32 C 0.6510(19) -0.578(3) 0.5338(15) 0.351(16) Uani 1 d .
H32A H 0.6480 -0.6347 0.6057 0.527 Uiso 1 calc R
H32B H 0.7290 -0.5546 0.5177 0.527 Uiso 1 calc R
H32C H 0.6286 -0.6071 0.4813 0.527 Uiso 1 calc R
C33 C 0.570(3) -0.480(3) 0.5286(15) 0.281(15) Uani 1 d .

loop_
_atom_site_aniso_label
_atom_site_aniso_U_11
_atom_site_aniso_U_22
_atom_site_aniso_U_33
_atom_site_aniso_U_23
_atom_site_aniso_U_13
_atom_site_aniso_U_12
P 0.0380(5) 0.0556(6) 0.0660(6) -0.0135(5) -0.0049(4) -0.0004(4)
Cl1 0.0757(7) 0.0516(6) 0.0926(8) -0.0220(5) 0.0094(6) -0.0026(5)
Cl3 0.0518(6) 0.0940(8) 0.1096(9) -0.0360(7) -0.0202(6) -0.0109(5)
Cl2 0.0798(7) 0.0772(7) 0.0979(8) -0.0383(6) 0.0032(6) -0.0315(6)
Cl4 0.0546(6) 0.0609(6) 0.1021(8) -0.0165(6) -0.0211(5) 0.0043(5)
O1 0.0455(13) 0.0628(15) 0.0555(14) -0.0138(12) -0.0054(11) 0.0018(11)
O2 0.0394(12) 0.0602(15) 0.0614(15) -0.0174(12) -0.0026(11) -0.0027(11)
O3 0.0442(14) 0.0500(14) 0.0759(17) -0.0137(12) -0.0040(12) 0.0019(11)
O4 0.0377(12) 0.0491(13) 0.0700(16) -0.0153(12) -0.0088(11) -0.0033(11)
N1 0.0463(19) 0.075(2) 0.093(3) -0.010(2) -0.0152(17) -0.0003(17)
C1 0.046(2) 0.060(2) 0.053(2) -0.0187(18) -0.0070(17) -0.0016(17)
C2 0.050(2) 0.071(3) 0.055(2) -0.0224(19) -0.0020(18) -0.0066(19)
C3 0.059(2) 0.073(3) 0.069(3) -0.031(2) 0.0057(19) -0.004(2)
C4 0.063(2) 0.064(3) 0.084(3) -0.037(2) -0.002(2) -0.005(2)
C5 0.069(3) 0.055(2) 0.067(2) -0.022(2) -0.003(2) -0.012(2)
C6 0.052(2) 0.059(2) 0.055(2) -0.0218(19) -0.0076(17) -0.0092(18)
C7 0.051(2) 0.057(2) 0.064(2) -0.0180(18) -0.0042(18) -0.0157(17)
C8 0.0406(19) 0.059(2) 0.057(2) -0.0173(19) 0.0045(16) -0.0150(16)
C9 0.051(2) 0.062(2) 0.073(3) -0.015(2) 0.001(2) -0.0084(18)
C10 0.057(2) 0.078(3) 0.064(3) -0.008(2) -0.006(2) -0.011(2)
C11 0.067(3) 0.091(3) 0.057(2) -0.022(2) -0.001(2) -0.011(2)
C12 0.053(2) 0.077(3) 0.060(2) -0.027(2) 0.0057(19) -0.0136(19)
C13 0.0363(18) 0.064(2) 0.060(2) -0.015(2) 0.0008(16) -0.0100(16)
C14 0.068(3) 0.076(3) 0.058(2) -0.015(2) 0.009(2) -0.006(2)
C15 0.121(4) 0.075(3) 0.087(3) -0.019(3) 0.040(3) -0.032(3)
C16 0.102(4) 0.102(4) 0.081(3) -0.022(3) 0.037(3) -0.010(3)
C17 0.102(4) 0.138(5) 0.073(3) 0.011(3) -0.020(3) -0.013(3)
C18 0.097(4) 0.080(3) 0.132(4) -0.050(3) 0.016(3) 0.010(3)
C19 0.088(3) 0.103(4) 0.073(3) -0.007(3) -0.013(3) -0.009(3)
C20 0.073(3) 0.088(3) 0.072(3) -0.038(2) 0.013(2) -0.014(2)
C21 0.089(3) 0.106(4) 0.103(4) -0.060(3) 0.015(3) -0.029(3)
C22 0.071(3) 0.122(4) 0.161(5) -0.086(4) 0.039(3) -0.016(3)
C23 0.208(7) 0.133(5) 0.078(4) -0.058(4) 0.013(4) -0.004(5)
C24 0.0414(19) 0.052(2) 0.056(2) -0.0158(17) 0.0042(16) -0.0030(16)
C25 0.056(2) 0.047(2) 0.056(2) -0.0184(17) 0.0127(17) -0.0092(17)
C26 0.050(2) 0.068(3) 0.059(2) -0.030(2) 0.0114(18) -0.0184(19)
C27 0.0424(19) 0.065(2) 0.057(2) -0.0229(19) -0.0005(16) -0.0057(18)
C28 0.0436(19) 0.056(2) 0.055(2) -0.0188(17) 0.0005(16) -0.0012(17)
C29 0.0385(18) 0.050(2) 0.052(2) -0.0175(17) 0.0024(15) -0.0033(16)
N2 0.53(5) 0.51(4) 0.132(10) -0.130(17) 0.14(2) -0.34(3)
C30 0.071(3) 0.109(4) 0.213(7) 0.000(4) -0.067(4) -0.012(3)
C31A 0.071(4) 0.087(5) 0.086(5) 0.004(4) -0.020(4) 0.007(4)
C31B 0.075(9) 0.101(11) 0.175(17) -0.094(12) -0.040(11) 0.039(9)
C32 0.32(3) 0.48(4) 0.114(10) 0.041(16) 0.064(14) -0.03(3)
C33 0.30(3) 0.38(4) 0.102(10) -0.007(18) 0.064(16) -0.13(3)

loop_
_atom_type_symbol
_atom_type_description
_atom_type_scat_dispersion_real
_atom_type_scat_dispersion_imag
_atom_type_scat_source
C C 0.0033 0.0016 'International Tables Vol C Tables 4.2.6.8 and 6.1.1.4'
H H 0.0000 0.0000 'International Tables Vol C Tables 4.2.6.8 and 6.1.1.4'
Cl Cl 0.1484 0.1585 'International Tables Vol C Tables 4.2.6.8 and 6.1.1.4'
N N 0.0061 0.0033 'International Tables Vol C Tables 4.2.6.8 and 6.1.1.4'
O O 0.0106 0.0060 'International Tables Vol C Tables 4.2.6.8 and 6.1.1.4'
P P 0.1023 0.0942 'International Tables Vol C Tables 4.2.6.8 and 6.1.1.4'

loop_
_geom_angle_atom_site_label_1
_geom_angle_atom_site_label_2
_geom_angle_atom_site_label_3
_geom_angle
_geom_angle_site_symmetry_3
O2 P O1 116.45(13) .
O2 P O3 123.05(14) .
O1 P O3 120.37(14) .
O2 P N1 92.63(16) .
O1 P N1 93.37(17) .
O3 P N1 87.75(16) .
O2 P O4 89.34(13) .
O1 P O4 89.95(12) .
O3 P O4 87.25(12) .
N1 P O4 174.92(16) .
C1 O1 P 127.6(2) .
C13 O2 P 126.8(2) .
C24 O3 P 116.4(2) .
C29 O4 P 113.4(2) .
C31B N1 C30 100.5(8) .
C31B N1 C31A 67.7(10) .
C30 N1 C31A 111.5(4) .
C31B N1 P 128.5(7) .
C30 N1 P 117.9(3) .
C31A N1 P 120.4(3) .
C2 C1 C6 123.1(3) .
C2 C1 O1 119.8(3) .
C6 C1 O1 116.9(3) .
C1 C2 C3 115.6(3) .
C1 C2 C14 124.3(3) .
C3 C2 C14 120.0(3) .
C4 C3 C2 123.7(4) .
C3 C4 C5 118.0(4) .
C3 C4 C18 120.7(4) .
C5 C4 C18 121.3(4) .
C4 C5 C6 121.9(4) .
C5 C6 C1 117.4(3) .
C5 C6 C7 120.3(3) .
C1 C6 C7 122.3(3) .
C8 C7 C6 115.1(3) .
C13 C8 C9 117.3(3) .
C13 C8 C7 122.5(3) .
C9 C8 C7 120.2(3) .
C10 C9 C8 121.5(4) .
C11 C10 C9 117.3(4) .
C11 C10 C19 121.7(4) .
C9 C10 C19 121.0(4) .
C10 C11 C12 124.6(4) .
C11 C12 C13 114.6(4) .
C11 C12 C20 121.2(4) .
C13 C12 C20 124.2(4) .
C8 C13 C12 124.2(4) .
C8 C13 O2 117.3(3) .
C12 C13 O2 118.4(3) .
C15 C14 C16 105.6(4) .
C15 C14 C2 112.3(3) .
C16 C14 C2 112.8(4) .
C15 C14 C17 109.9(4) .
C16 C14 C17 107.9(4) .
C2 C14 C17 108.2(4) .
C21 C20 C22 108.6(4) .
C21 C20 C23 106.7(4) .
C22 C20 C23 109.6(4) .
C21 C20 C12 112.1(3) .
C22 C20 C12 108.9(4) .
C23 C20 C12 110.9(4) .
C25 C24 O3 126.1(3) .
C25 C24 C29 123.0(3) .
O3 C24 C29 110.8(3) .
C24 C25 C26 116.9(3) .
C24 C25 Cl1 120.1(3) .
C26 C25 Cl1 123.0(3) .
C27 C26 C25 120.3(3) .
C27 C26 Cl2 120.6(3) .
C25 C26 Cl2 119.1(3) .
C26 C27 C28 121.3(3) .
C26 C27 Cl3 119.5(3) .
C28 C27 Cl3 119.3(3) .
C29 C28 C27 117.7(3) .
C29 C28 Cl4 119.1(3) .
C27 C28 Cl4 123.2(3) .
O4 C29 C28 127.1(3) .
O4 C29 C24 112.1(3) .
C28 C29 C24 120.8(3) .
N1 C31A C31B 51.0(6) .
N1 C31B C31A 61.3(8) .
N2 C33 C32 172(2) .
N2 C33 C33 79(3) 2_646
C32 C33 C33 99(3) 2_646

loop_
_geom_bond_atom_site_label_1
_geom_bond_atom_site_label_2
_geom_bond_distance
_geom_bond_site_symmetry_2
P O2 1.598(3) .
P O1 1.601(3) .
P O3 1.657(3) .
P N1 1.682(3) .
P O4 1.764(3) .
Cl1 C25 1.710(4) .
Cl3 C27 1.725(4) .
Cl2 C26 1.715(4) .
Cl4 C28 1.716(4) .
O1 C1 1.414(4) .
O2 C13 1.415(4) .
O3 C24 1.365(4) .
O4 C29 1.332(4) .
N1 C31B 1.293(13) .
N1 C30 1.449(6) .
N1 C31A 1.460(7) .
C1 C2 1.391(5) .
C1 C6 1.395(5) .
C2 C3 1.397(5) .
C2 C14 1.537(5) .
C3 C4 1.372(5) .
C4 C5 1.381(5) .
C4 C18 1.504(6) .
C5 C6 1.389(5) .
C6 C7 1.512(5) .
C7 C8 1.504(5) .
C8 C13 1.383(5) .
C8 C9 1.395(5) .
C9 C10 1.389(6) .
C10 C11 1.385(6) .
C10 C19 1.502(6) .
C11 C12 1.388(6) .
C12 C13 1.393(5) .
C12 C20 1.549(6) .
C14 C15 1.522(6) .
C14 C16 1.524(6) .
C14 C17 1.542(6) .
C20 C21 1.518(6) .
C20 C22 1.519(6) .
C20 C23 1.527(7) .
C24 C25 1.363(5) .
C24 C29 1.374(5) .
C25 C26 1.402(5) .
C26 C27 1.387(5) .
C27 C28 1.393(5) .
C28 C29 1.367(5) .
N2 C33 1.27(4) .
C31A C31B 1.54(2) .
C32 C33 1.48(3) .
C33 C33 1.99(5) 2_646
